data_1559364
loop_
_publ_author_name
'Yu, Tian-Yang'
'Xu, Wenhua'
'Lu, Hong'
'Wei, Hao'

_publ_section_title
;
 Cobalt-Catalyzed Intramolecular Decarbonylative Coupling of Acylindoles
 and Diarylketones through the Cleavage of C&#x2212;C Bonds
;
_journal_name_full 'Chemical Science'
_journal_paper_doi 10.1039/D0SC04326E
_journal_year 2020
_chemical_formula_sum 'C20 H17 N3'
_chemical_formula_weight 299.36
_space_group_crystal_system triclinic
_space_group_IT_number 2
_space_group_name_Hall '-P 1'
_space_group_name_H-M_alt 'P -1'
_atom_sites_solution_hydrogens geom
_audit_creation_method SHELXL-2014/7
_audit_update_record
;
2019-11-12 deposited with the CCDC.	2020-10-16 downloaded from the CCDC.
;
_cell_angle_alpha 75.534(4)
_cell_angle_beta 83.910(4)
_cell_angle_gamma 71.785(3)
_cell_formula_units_Z 2
_cell_length_a 7.7352(18)
_cell_length_b 10.022(2)
_cell_length_c 10.902(3)
_cell_measurement_reflns_used 2006
_cell_measurement_temperature 296(2)
_cell_measurement_theta_max 26.05
_cell_measurement_theta_min 2.57
_cell_volume 777.0(3)
_computing_cell_refinement 'Bruker SAINT'
_computing_data_collection 'Bruker APEX2'
_computing_data_reduction 'Bruker SAINT'
_computing_molecular_graphics 'Bruker SHELXTL'
_computing_publication_material 'Bruker SHELXTL'
_computing_structure_refinement 'SHELXL-2014/7 (Sheldrick, 2014)'
_computing_structure_solution 'SHELXS-97 (Sheldrick, 2008)'
_diffrn_ambient_temperature 296(2)
_diffrn_detector_area_resol_mean none
_diffrn_measured_fraction_theta_full 0.987
_diffrn_measured_fraction_theta_max 0.974
_diffrn_measurement_device_type 'Bruker APEX-II CCD'
_diffrn_measurement_method '\f and \w scans'
_diffrn_radiation_type MoK\a
_diffrn_radiation_wavelength 0.71073
_diffrn_reflns_av_R_equivalents 0.0166
_diffrn_reflns_av_unetI/netI 0.0316
_diffrn_reflns_Laue_measured_fraction_full 0.987
_diffrn_reflns_Laue_measured_fraction_max 0.974
_diffrn_reflns_limit_h_max 9
_diffrn_reflns_limit_h_min -9
_diffrn_reflns_limit_k_max 11
_diffrn_reflns_limit_k_min -12
_diffrn_reflns_limit_l_max 5
_diffrn_reflns_limit_l_min -13
_diffrn_reflns_number 4220
_diffrn_reflns_point_group_measured_fraction_full 0.987
_diffrn_reflns_point_group_measured_fraction_max 0.974
_diffrn_reflns_theta_full 25.242
_diffrn_reflns_theta_max 26.089
_diffrn_reflns_theta_min 2.198
_exptl_absorpt_coefficient_mu 0.077
_exptl_absorpt_correction_type multi-scan
_exptl_crystal_colour colourless
_exptl_crystal_density_diffrn 1.279
_exptl_crystal_density_meas ?
_exptl_crystal_density_method none
_exptl_crystal_description block
_exptl_crystal_F_000 316
_exptl_crystal_size_max 0.500
_exptl_crystal_size_mid 0.200
_exptl_crystal_size_min 0.100
_exptl_transmission_factor_max 0.7453
_exptl_transmission_factor_min 0.6663
_refine_diff_density_max 0.193
_refine_diff_density_min -0.152
_refine_diff_density_rms 0.034
_refine_ls_extinction_coef 0.087(10)
_refine_ls_extinction_expression Fc^*^=kFc[1+0.001xFc^2^\l^3^/sin(2\q)]^-1/4^
_refine_ls_extinction_method 'SHELXL-2014/7 (Sheldrick 2014'
_refine_ls_goodness_of_fit_ref 0.867
_refine_ls_hydrogen_treatment constr
_refine_ls_matrix_type full
_refine_ls_number_parameters 209
_refine_ls_number_reflns 3017
_refine_ls_number_restraints 0
_refine_ls_restrained_S_all 0.867
_refine_ls_R_factor_all 0.0515
_refine_ls_R_factor_gt 0.0417
_refine_ls_shift/su_max 0.000
_refine_ls_shift/su_mean 0.000
_refine_ls_structure_factor_coef Fsqd
_refine_ls_weighting_details 'w=1/[\s^2^(Fo^2^)+(0.1000P)^2^+0.1805P] where P=(Fo^2^+2Fc^2^)/3'
_refine_ls_weighting_scheme calc
_refine_ls_wR_factor_gt 0.1342
_refine_ls_wR_factor_ref 0.1450
_reflns_Friedel_coverage 0.000
_reflns_number_gt 2417
_reflns_number_total 3017
_reflns_threshold_expression 'I > 2\s(I)'
_cod_data_source_file d0sc04326e2.cif
_cod_data_source_block xb2179_0m
_cod_depositor_comments
;
The following automatic conversions were performed:

data item '_exptl_crystal_density_meas' value 'none' was changed to
'?' -- the value is perceived as not measured.

Automatic conversion script
Id: cif_fix_values 7556 2019-12-06 15:28:31Z antanas 
;
_cod_database_code 1559364
_shelx_shelxl_version_number 2014/7
_shelx_space_group_comment
; 
The symmetry employed for this shelxl refinement is uniquely defined 
by the following loop, which should always be used as a source of 
symmetry information in preference to the above space-group names. 
They are only intended as comments. 
;
_shelx_estimated_absorpt_t_min 0.962
_shelx_estimated_absorpt_t_max 0.992

loop_
_space_group_symop_operation_xyz
'x, y, z'
'-x, -y, -z'

loop_
_atom_site_label
_atom_site_type_symbol
_atom_site_fract_x
_atom_site_fract_y
_atom_site_fract_z
_atom_site_U_iso_or_equiv
_atom_site_adp_type
_atom_site_occupancy
_atom_site_site_symmetry_order
_atom_site_calc_flag
_atom_site_refinement_flags_posn
_atom_site_refinement_flags_adp
_atom_site_refinement_flags_occupancy
_atom_site_disorder_assembly
_atom_site_disorder_group
N1 N 0.18135(17) 0.24018(13) 0.71185(11) 0.0442(3) Uani 1 1 d . . . . .
N3 N -0.10011(18) 0.39638(15) 0.63931(12) 0.0514(4) Uani 1 1 d . . . . .
C3 C 0.4570(2) 0.15839(15) 0.80140(15) 0.0466(4) Uani 1 1 d . . . . .
N2 N 0.0845(2) 0.23208(17) 0.52009(13) 0.0600(4) Uani 1 1 d . . . . .
C5 C 0.1550(2) 0.24795(15) 0.84040(14) 0.0434(4) Uani 1 1 d . . . . .
C6 C 0.3198(2) 0.19829(17) 0.89458(15) 0.0485(4) Uani 1 1 d . . . . .
H6 H 0.3399 0.1914 0.9788 0.058 Uiso 1 1 calc R U . . .
C7 C 0.0474(2) 0.29227(16) 0.61930(14) 0.0451(4) Uani 1 1 d . . . . .
C8 C 0.3691(2) 0.18361(15) 0.68796(14) 0.0447(4) Uani 1 1 d . . . . .
C9 C -0.2096(2) 0.28478(18) 1.10876(13) 0.0500(4) Uani 1 1 d . . . . .
C10 C -0.4782(2) 0.45889(19) 1.16843(16) 0.0576(4) Uani 1 1 d . . . . .
H10 H -0.5394 0.5538 1.1723 0.069 Uiso 1 1 calc R U . . .
C11 C -0.0286(2) 0.29370(18) 0.90310(14) 0.0493(4) Uani 1 1 d . . . . .
H11A H -0.1093 0.2509 0.8751 0.059 Uiso 1 1 calc R U . . .
H11B H -0.0786 0.3977 0.8769 0.059 Uiso 1 1 calc R U . . .
C12 C -0.2958(3) 0.17959(19) 1.15649(17) 0.0621(5) Uani 1 1 d . . . . .
H12 H -0.2351 0.0844 1.1534 0.074 Uiso 1 1 calc R U . . .
C13 C -0.5622(2) 0.3531(2) 1.21445(16) 0.0588(5) Uani 1 1 d . . . . .
H13 H -0.6800 0.3760 1.2491 0.071 Uiso 1 1 calc R U . . .
C14 C -0.3043(2) 0.42509(18) 1.11667(15) 0.0536(4) Uani 1 1 d . . . . .
H14 H -0.2491 0.4977 1.0864 0.064 Uiso 1 1 calc R U . . .
C15 C 0.6458(2) 0.10207(18) 0.80558(18) 0.0558(4) Uani 1 1 d . . . . .
H15 H 0.7052 0.0857 0.8802 0.067 Uiso 1 1 calc R U . . .
C16 C -0.2219(2) 0.4442(2) 0.54861(17) 0.0613(5) Uani 1 1 d . . . . .
H16 H -0.3294 0.5154 0.5594 0.074 Uiso 1 1 calc R U . . .
C17 C -0.1969(3) 0.3939(2) 0.44056(17) 0.0672(5) Uani 1 1 d . . . . .
H17 H -0.2826 0.4305 0.3775 0.081 Uiso 1 1 calc R U . . .
C18 C 0.4679(2) 0.15262(18) 0.57839(16) 0.0549(4) Uani 1 1 d . . . . .
H18 H 0.4101 0.1692 0.5031 0.066 Uiso 1 1 calc R U . . .
C19 C 0.7433(2) 0.07103(19) 0.6978(2) 0.0624(5) Uani 1 1 d . . . . .
H19 H 0.8694 0.0328 0.6998 0.075 Uiso 1 1 calc R U . . .
C20 C -0.0223(2) 0.2498(2) 1.04741(15) 0.0625(5) Uani 1 1 d . . . . .
H20A H 0.0373 0.1469 1.0735 0.075 Uiso 1 1 calc R U . . .
H20B H 0.0492 0.2995 1.0762 0.075 Uiso 1 1 calc R U . . .
C21 C -0.4701(3) 0.2135(2) 1.20858(18) 0.0652(5) Uani 1 1 d . . . . .
H21 H -0.5255 0.1412 1.2399 0.078 Uiso 1 1 calc R U . . .
C22 C 0.6550(2) 0.09627(19) 0.58634(19) 0.0624(5) Uani 1 1 d . . . . .
H22 H 0.7238 0.0746 0.5147 0.075 Uiso 1 1 calc R U . . .
C23 C -0.0394(3) 0.2871(2) 0.43050(18) 0.0688(5) Uani 1 1 d . . . . .
H23 H -0.0173 0.2510 0.3578 0.083 Uiso 1 1 calc R U . . .

loop_
_atom_site_aniso_label
_atom_site_aniso_U_11
_atom_site_aniso_U_22
_atom_site_aniso_U_33
_atom_site_aniso_U_23
_atom_site_aniso_U_13
_atom_site_aniso_U_12
N1 0.0440(7) 0.0472(7) 0.0386(7) -0.0105(5) -0.0004(5) -0.0092(5)
N3 0.0482(7) 0.0576(8) 0.0426(7) -0.0095(6) -0.0048(6) -0.0081(6)
C3 0.0468(8) 0.0389(8) 0.0534(9) -0.0091(6) -0.0016(7) -0.0127(6)
N2 0.0616(9) 0.0723(10) 0.0490(8) -0.0243(7) -0.0017(7) -0.0156(7)
C5 0.0475(8) 0.0423(8) 0.0396(8) -0.0112(6) -0.0015(6) -0.0109(6)
C6 0.0515(9) 0.0485(8) 0.0462(8) -0.0132(7) -0.0045(7) -0.0130(7)
C7 0.0485(8) 0.0484(8) 0.0379(8) -0.0065(6) -0.0009(6) -0.0166(7)
C8 0.0466(8) 0.0388(7) 0.0467(8) -0.0084(6) 0.0007(6) -0.0119(6)
C9 0.0528(9) 0.0578(9) 0.0308(7) -0.0081(6) -0.0051(6) -0.0048(7)
C10 0.0646(11) 0.0530(9) 0.0482(9) -0.0156(7) -0.0050(8) -0.0033(8)
C11 0.0487(9) 0.0570(9) 0.0394(8) -0.0131(7) -0.0017(6) -0.0098(7)
C12 0.0772(12) 0.0469(9) 0.0535(10) -0.0122(8) 0.0026(9) -0.0073(8)
C13 0.0537(10) 0.0738(12) 0.0452(9) -0.0163(8) 0.0014(7) -0.0128(8)
C14 0.0634(10) 0.0518(9) 0.0438(8) -0.0085(7) -0.0033(7) -0.0159(8)
C15 0.0474(9) 0.0508(9) 0.0684(11) -0.0106(8) -0.0057(8) -0.0145(7)
C16 0.0517(10) 0.0735(12) 0.0500(10) -0.0049(8) -0.0079(8) -0.0117(8)
C17 0.0603(11) 0.0954(14) 0.0461(10) -0.0091(9) -0.0125(8) -0.0255(10)
C18 0.0550(10) 0.0553(9) 0.0490(9) -0.0112(7) 0.0069(7) -0.0122(7)
C19 0.0433(9) 0.0577(10) 0.0807(13) -0.0113(9) 0.0046(8) -0.0129(7)
C20 0.0545(10) 0.0787(12) 0.0399(9) -0.0089(8) -0.0035(7) -0.0027(9)
C21 0.0768(12) 0.0659(11) 0.0565(11) -0.0133(9) 0.0080(9) -0.0299(9)
C22 0.0571(10) 0.0585(10) 0.0667(11) -0.0148(8) 0.0173(9) -0.0164(8)
C23 0.0717(12) 0.0960(14) 0.0468(10) -0.0251(9) -0.0042(8) -0.0287(11)

loop_
_atom_type_symbol
_atom_type_description
_atom_type_scat_dispersion_real
_atom_type_scat_dispersion_imag
_atom_type_scat_source
C C 0.0033 0.0016 'International Tables Vol C Tables 4.2.6.8 and 6.1.1.4'
H H 0.0000 0.0000 'International Tables Vol C Tables 4.2.6.8 and 6.1.1.4'
N N 0.0061 0.0033 'International Tables Vol C Tables 4.2.6.8 and 6.1.1.4'

loop_
_geom_angle_atom_site_label_1
_geom_angle_atom_site_label_2
_geom_angle_atom_site_label_3
_geom_angle
_geom_angle_site_symmetry_1
_geom_angle_site_symmetry_3
_geom_angle_publ_flag
C8 N1 C7 124.98(13) . . ?
C8 N1 C5 108.05(12) . . ?
C7 N1 C5 126.71(13) . . ?
C7 N3 C16 115.04(15) . . ?
C15 C3 C8 119.88(16) . . ?
C15 C3 C6 132.75(16) . . ?
C8 C3 C6 107.36(14) . . ?
C7 N2 C23 115.28(16) . . ?
C6 C5 N1 108.45(13) . . ?
C6 C5 C11 127.86(14) . . ?
N1 C5 C11 123.54(13) . . ?
C5 C6 C3 108.85(15) . . ?
C5 C6 H6 125.6 . . ?
C3 C6 H6 125.6 . . ?
N3 C7 N2 127.07(15) . . ?
N3 C7 N1 116.96(13) . . ?
N2 C7 N1 115.96(14) . . ?
C18 C8 C3 121.09(15) . . ?
C18 C8 N1 131.63(15) . . ?
C3 C8 N1 107.28(13) . . ?
C12 C9 C14 117.51(16) . . ?
C12 C9 C20 121.56(16) . . ?
C14 C9 C20 120.91(17) . . ?
C14 C10 C13 120.39(16) . . ?
C14 C10 H10 119.8 . . ?
C13 C10 H10 119.8 . . ?
C5 C11 C20 112.65(13) . . ?
C5 C11 H11A 109.1 . . ?
C20 C11 H11A 109.1 . . ?
C5 C11 H11B 109.1 . . ?
C20 C11 H11B 109.1 . . ?
H11A C11 H11B 107.8 . . ?
C21 C12 C9 121.18(16) . . ?
C21 C12 H12 119.4 . . ?
C9 C12 H12 119.4 . . ?
C21 C13 C10 119.18(17) . . ?
C21 C13 H13 120.4 . . ?
C10 C13 H13 120.4 . . ?
C10 C14 C9 121.27(16) . . ?
C10 C14 H14 119.4 . . ?
C9 C14 H14 119.4 . . ?
C19 C15 C3 119.11(17) . . ?
C19 C15 H15 120.4 . . ?
C3 C15 H15 120.4 . . ?
N3 C16 C17 123.35(17) . . ?
N3 C16 H16 118.3 . . ?
C17 C16 H16 118.3 . . ?
C23 C17 C16 116.16(16) . . ?
C23 C17 H17 121.9 . . ?
C16 C17 H17 121.9 . . ?
C22 C18 C8 117.36(17) . . ?
C22 C18 H18 121.3 . . ?
C8 C18 H18 121.3 . . ?
C15 C19 C22 120.49(16) . . ?
C15 C19 H19 119.8 . . ?
C22 C19 H19 119.8 . . ?
C9 C20 C11 111.96(13) . . ?
C9 C20 H20A 109.2 . . ?
C11 C20 H20A 109.2 . . ?
C9 C20 H20B 109.2 . . ?
C11 C20 H20B 109.2 . . ?
H20A C20 H20B 107.9 . . ?
C13 C21 C12 120.46(18) . . ?
C13 C21 H21 119.8 . . ?
C12 C21 H21 119.8 . . ?
C18 C22 C19 122.06(17) . . ?
C18 C22 H22 119.0 . . ?
C19 C22 H22 119.0 . . ?
N2 C23 C17 123.02(18) . . ?
N2 C23 H23 118.5 . . ?
C17 C23 H23 118.5 . . ?

loop_
_geom_bond_atom_site_label_1
_geom_bond_atom_site_label_2
_geom_bond_distance
_geom_bond_site_symmetry_2
_geom_bond_publ_flag
N1 C8 1.4063(19) . ?
N1 C7 1.409(2) . ?
N1 C5 1.4127(19) . ?
N3 C7 1.325(2) . ?
N3 C16 1.332(2) . ?
C3 C15 1.393(2) . ?
C3 C8 1.404(2) . ?
C3 C6 1.424(2) . ?
N2 C7 1.330(2) . ?
N2 C23 1.333(2) . ?
C5 C6 1.356(2) . ?
C5 C11 1.496(2) . ?
C6 H6 0.9300 . ?
C8 C18 1.397(2) . ?
C9 C12 1.385(3) . ?
C9 C14 1.387(2) . ?
C9 C20 1.504(2) . ?
C10 C14 1.376(2) . ?
C10 C13 1.376(3) . ?
C10 H10 0.9300 . ?
C11 C20 1.526(2) . ?
C11 H11A 0.9700 . ?
C11 H11B 0.9700 . ?
C12 C21 1.380(3) . ?
C12 H12 0.9300 . ?
C13 C21 1.371(3) . ?
C13 H13 0.9300 . ?
C14 H14 0.9300 . ?
C15 C19 1.376(3) . ?
C15 H15 0.9300 . ?
C16 C17 1.366(3) . ?
C16 H16 0.9300 . ?
C17 C23 1.363(3) . ?
C17 H17 0.9300 . ?
C18 C22 1.383(2) . ?
C18 H18 0.9300 . ?
C19 C22 1.387(3) . ?
C19 H19 0.9300 . ?
C20 H20A 0.9700 . ?
C20 H20B 0.9700 . ?
C21 H21 0.9300 . ?
C22 H22 0.9300 . ?
C23 H23 0.9300 . ?

loop_
_geom_hbond_atom_site_label_D
_geom_hbond_atom_site_label_H
_geom_hbond_atom_site_label_A
_geom_hbond_distance_DH
_geom_hbond_distance_HA
_geom_hbond_distance_DA
_geom_hbond_angle_DHA
_geom_hbond_site_symmetry_A
C18 H18 N2 0.93 2.40 2.916(2) 115.2 .
C18 H18 N2 0.93 2.40 2.916(2) 115.2 .
C18 H18 N2 0.93 2.40 2.916(2) 115.2 .
C18 H18 N2 0.93 2.40 2.916(2) 115.2 .
C18 H18 N2 0.93 2.40 2.916(2) 115.2 .

loop_
_geom_torsion_atom_site_label_1
_geom_torsion_atom_site_label_2
_geom_torsion_atom_site_label_3
_geom_torsion_atom_site_label_4
_geom_torsion
_geom_torsion_site_symmetry_1
_geom_torsion_site_symmetry_2
_geom_torsion_site_symmetry_3
_geom_torsion_site_symmetry_4
_geom_torsion_publ_flag
C8 N1 C5 C6 0.04(17) . . . . ?
C7 N1 C5 C6 -174.27(13) . . . . ?
C8 N1 C5 C11 -175.78(14) . . . . ?
C7 N1 C5 C11 9.9(2) . . . . ?
N1 C5 C6 C3 0.52(17) . . . . ?
C11 C5 C6 C3 176.10(15) . . . . ?
C15 C3 C6 C5 -179.98(16) . . . . ?
C8 C3 C6 C5 -0.88(18) . . . . ?
C16 N3 C7 N2 -0.2(3) . . . . ?
C16 N3 C7 N1 178.92(14) . . . . ?
C23 N2 C7 N3 2.2(3) . . . . ?
C23 N2 C7 N1 -176.93(15) . . . . ?
C8 N1 C7 N3 -150.07(14) . . . . ?
C5 N1 C7 N3 23.3(2) . . . . ?
C8 N1 C7 N2 29.1(2) . . . . ?
C5 N1 C7 N2 -157.46(15) . . . . ?
C15 C3 C8 C18 0.2(2) . . . . ?
C6 C3 C8 C18 -178.99(14) . . . . ?
C15 C3 C8 N1 -179.88(13) . . . . ?
C6 C3 C8 N1 0.89(16) . . . . ?
C7 N1 C8 C18 -6.3(3) . . . . ?
C5 N1 C8 C18 179.27(16) . . . . ?
C7 N1 C8 C3 173.85(13) . . . . ?
C5 N1 C8 C3 -0.59(16) . . . . ?
C6 C5 C11 C20 -12.5(2) . . . . ?
N1 C5 C11 C20 162.45(15) . . . . ?
C14 C9 C12 C21 0.8(3) . . . . ?
C20 C9 C12 C21 -177.69(16) . . . . ?
C14 C10 C13 C21 0.3(3) . . . . ?
C13 C10 C14 C9 0.4(3) . . . . ?
C12 C9 C14 C10 -0.9(2) . . . . ?
C20 C9 C14 C10 177.58(15) . . . . ?
C8 C3 C15 C19 -0.4(2) . . . . ?
C6 C3 C15 C19 178.56(17) . . . . ?
C7 N3 C16 C17 -1.8(3) . . . . ?
N3 C16 C17 C23 1.6(3) . . . . ?
C3 C8 C18 C22 0.0(2) . . . . ?
N1 C8 C18 C22 -179.83(15) . . . . ?
C3 C15 C19 C22 0.4(3) . . . . ?
C12 C9 C20 C11 101.50(19) . . . . ?
C14 C9 C20 C11 -76.9(2) . . . . ?
C5 C11 C20 C9 -174.93(14) . . . . ?
C10 C13 C21 C12 -0.4(3) . . . . ?
C9 C12 C21 C13 -0.1(3) . . . . ?
C8 C18 C22 C19 -0.1(3) . . . . ?
C15 C19 C22 C18 -0.1(3) . . . . ?
C7 N2 C23 C17 -2.4(3) . . . . ?
C16 C17 C23 N2 0.6(3) . . . . ?
